data_7205894
loop_
_publ_author_name
'New, Siu Yee'
'Wu, Xuan'
'Bai, Shi-Qiang'
'Koh, Lip Lin'
'Hor, T. S. Andy'
'Xue, Feng'

_publ_section_title
;
 Lipid-bilayer-mimicking solid-state structures of Cu(ii) and Ni(ii)
 with l-tryptophan and l-tyrosine Schiff base derivatives
;
_journal_issue 12
_journal_name_full CrystEngComm
_journal_page_first 4228
_journal_paper_doi 10.1039/c0ce00986e
_journal_volume 13
_journal_year 2011
_chemical_absolute_configuration syn
_chemical_formula_sum 'C44 H40 Cu2 N4 O10'
_chemical_formula_weight 911.88
_chemical_name_systematic
;
?
;
_space_group_IT_number 1
_symmetry_space_group_name_Hall 'P 1'
_symmetry_space_group_name_H-M 'P 1'
_atom_sites_solution_hydrogens geom
_atom_sites_solution_primary direct
_atom_sites_solution_secondary difmap
_audit_creation_method SHELXL-97
_cell_angle_alpha 84.322(5)
_cell_angle_beta 81.261(4)
_cell_angle_gamma 89.672(5)
_cell_formula_units_Z 1
_cell_length_a 6.0496(13)
_cell_length_b 8.1335(17)
_cell_length_c 19.475(4)
_cell_measurement_temperature 100(2)
_cell_volume 942.4(3)
_computing_structure_refinement 'SHELXL-97 (Sheldrick, 1997)'
_computing_structure_solution 'SHELXS-97 (Sheldrick, 1990)'
_diffrn_ambient_temperature 100(2)
_diffrn_measured_fraction_theta_full 0.990
_diffrn_measured_fraction_theta_max 0.990
_diffrn_radiation_monochromator graphite
_diffrn_radiation_source 'fine-focus sealed tube'
_diffrn_radiation_type MoK\a
_diffrn_radiation_wavelength 0.71073
_diffrn_reflns_av_R_equivalents 0.0273
_diffrn_reflns_av_sigmaI/netI 0.0652
_diffrn_reflns_limit_h_max 7
_diffrn_reflns_limit_h_min -7
_diffrn_reflns_limit_k_max 10
_diffrn_reflns_limit_k_min -8
_diffrn_reflns_limit_l_max 25
_diffrn_reflns_limit_l_min -23
_diffrn_reflns_number 6668
_diffrn_reflns_theta_full 27.49
_diffrn_reflns_theta_max 27.49
_diffrn_reflns_theta_min 2.13
_exptl_absorpt_coefficient_mu 1.198
_exptl_absorpt_correction_T_max 0.9102
_exptl_absorpt_correction_T_min 0.6457
_exptl_absorpt_correction_type multi-scan
_exptl_crystal_density_diffrn 1.607
_exptl_crystal_density_method 'not measured'
_exptl_crystal_F_000 470
_exptl_crystal_size_max 0.40
_exptl_crystal_size_mid 0.10
_exptl_crystal_size_min 0.08
_refine_diff_density_max 1.779
_refine_diff_density_min -0.617
_refine_diff_density_rms 0.119
_refine_ls_abs_structure_details 'Flack H D (1983), Acta Cryst. A39, 876-881'
_refine_ls_abs_structure_Flack 0.056(19)
_refine_ls_extinction_method none
_refine_ls_goodness_of_fit_ref 1.127
_refine_ls_hydrogen_treatment mixed
_refine_ls_matrix_type full
_refine_ls_number_parameters 565
_refine_ls_number_reflns 5244
_refine_ls_number_restraints 48
_refine_ls_restrained_S_all 1.163
_refine_ls_R_factor_all 0.0549
_refine_ls_R_factor_gt 0.0521
_refine_ls_shift/su_max 0.001
_refine_ls_shift/su_mean 0.000
_refine_ls_structure_factor_coef Fsqd
_refine_ls_weighting_details 'calc w=1/[\s^2^(Fo^2^)+(0.0602P)^2^+1.5347P] where P=(Fo^2^+2Fc^2^)/3'
_refine_ls_weighting_scheme calc
_refine_ls_wR_factor_gt 0.1290
_refine_ls_wR_factor_ref 0.1304
_reflns_number_gt 4976
_reflns_number_total 5244
_reflns_threshold_expression >2sigma(I)
_cod_data_source_file c0ce00986e.txt
_cod_data_source_block 8681
_cod_depositor_comments
;
The following automatic conversions were performed:
'_exptl_absorpt_correction_type' value 'Multi-scan' changed to
'multi-scan' according to
'/home/saulius/struct/CIF-dictionaries/cif_core.dic' dictionary named
'cif_core.dic' version 2.4.1 from 2010-06-29.

Automatic conversion script
Id: cif_fix_enum 1555 2011-01-17 13:19:09Z saulius 
;
_cod_original_cell_volume 942.5(3)
_cod_original_sg_symbol_H-M P1
_cod_database_code 7205894

loop_
_symmetry_equiv_pos_as_xyz
'x, y, z'

loop_
_atom_site_label
_atom_site_type_symbol
_atom_site_fract_x
_atom_site_fract_y
_atom_site_fract_z
_atom_site_U_iso_or_equiv
_atom_site_adp_type
_atom_site_occupancy
_atom_site_symmetry_multiplicity
_atom_site_calc_flag
_atom_site_refinement_flags
_atom_site_disorder_assembly
_atom_site_disorder_group
Cu1 Cu -0.07103(10) 0.52531(7) 0.54048(4) 0.01107(19) Uani 1 1 d . . .
Cu2 Cu 0.45367(10) 0.91739(8) 0.40868(4) 0.01174(19) Uani 1 1 d . . .
O1 O -0.3378(8) 0.6360(6) 0.5711(2) 0.0141(10) Uani 1 1 d . . .
O2 O 0.2296(8) 0.4381(6) 0.5182(2) 0.0155(10) Uani 1 1 d . . .
O3 O 0.4855(8) 0.2833(6) 0.5643(3) 0.0191(10) Uani 1 1 d . . .
O4 O 0.7100(8) 1.0300(6) 0.3577(2) 0.0159(10) Uani 1 1 d . . .
O5 O 0.1912(8) 0.7928(6) 0.4587(2) 0.0175(10) Uani 1 1 d . . .
O6 O -0.0751(8) 0.6201(6) 0.4439(2) 0.0156(10) Uani 1 1 d . . .
O7 O 0.5806(9) 0.9149(6) 0.4966(3) 0.0180(10) Uani 1 1 d D . .
H7WA H 0.688(9) 0.983(7) 0.499(5) 0.027 Uiso 1 1 d D . .
H7WB H 0.639(11) 0.823(5) 0.509(4) 0.027 Uiso 1 1 d D . .
O8 O 0.2874(8) 1.1730(7) 0.4100(3) 0.0211(11) Uani 1 1 d D . .
H8WB H 0.189(8) 1.187(10) 0.385(2) 0.032 Uiso 1 1 d D . .
H8WA H 0.381(10) 1.248(8) 0.397(4) 0.032 Uiso 1 1 d D . .
N1 N -0.0707(9) 0.4033(7) 0.6293(3) 0.0118(11) Uani 1 1 d U . .
N2 N -0.4424(10) -0.0715(8) 0.7394(3) 0.0195(13) Uani 1 1 d D . .
H2N H -0.5771 -0.1157 0.7447 0.023 Uiso 1 1 calc RD . .
N3 N 0.3357(9) 0.8652(7) 0.3273(3) 0.0127(11) Uani 1 1 d . . .
N4 N 0.5202(10) 0.5318(7) 0.1441(3) 0.0173(12) Uani 1 1 d D . .
H4N H 0.6411 0.4920 0.1206 0.021 Uiso 1 1 calc RD . .
C2 C -0.4633(11) 0.6118(8) 0.6322(3) 0.0132(13) Uani 1 1 d . . .
C3 C -0.6775(11) 0.6906(8) 0.6382(3) 0.0117(12) Uani 1 1 d . . .
H3 H -0.7210 0.7513 0.5983 0.014 Uiso 1 1 calc R . .
C4 C -0.8191(11) 0.6802(8) 0.6996(4) 0.0150(13) Uani 1 1 d . . .
H4 H -0.9579 0.7362 0.7020 0.018 Uiso 1 1 calc R . .
C10 C -0.7639(12) 0.5865(9) 0.7609(3) 0.0159(13) Uani 1 1 d . . .
C5 C -0.9108(11) 0.5851(9) 0.8263(4) 0.0184(14) Uani 1 1 d . . .
H5 H -1.0484 0.6426 0.8286 0.022 Uiso 1 1 calc R . .
C6 C -0.8534(12) 0.5021(9) 0.8847(3) 0.0190(15) Uani 1 1 d . . .
H6 H -0.9489 0.5037 0.9281 0.023 Uiso 1 1 calc R . .
C7 C -0.6503(12) 0.4127(9) 0.8809(4) 0.0210(15) Uani 1 1 d . . .
H7A H -0.6128 0.3528 0.9219 0.025 Uiso 1 1 calc R . .
C8 C -0.5084(12) 0.4114(9) 0.8196(3) 0.0177(14) Uani 1 1 d . . .
H8A H -0.3747 0.3491 0.8183 0.021 Uiso 1 1 calc R . .
C9 C -0.5569(11) 0.5017(8) 0.7574(3) 0.0137(13) Uani 1 1 d . . .
C1 C -0.4084(11) 0.5099(8) 0.6905(3) 0.0114(12) Uani 1 1 d . . .
C11 C -0.2068(11) 0.4191(8) 0.6852(3) 0.0122(14) Uani 1 1 d U . .
H11 H -0.1692 0.3648 0.7273 0.015 Uiso 1 1 calc R . .
C12 C 0.1267(10) 0.2959(8) 0.6320(3) 0.0117(13) Uani 1 1 d . . .
H12 H 0.1949 0.3115 0.6746 0.014 Uiso 1 1 calc R . .
C13 C 0.2967(11) 0.3399(8) 0.5667(3) 0.0129(13) Uani 1 1 d . . .
C14 C 0.0658(12) 0.1106(9) 0.6312(3) 0.0166(14) Uani 1 1 d . . .
H14A H 0.0208 0.0953 0.5854 0.020 Uiso 1 1 calc R . .
H14B H 0.2015 0.0440 0.6353 0.020 Uiso 1 1 calc R . .
C15 C -0.3182(12) -0.0127(8) 0.6771(4) 0.0168(14) Uani 1 1 d . . .
H15 H -0.3660 -0.0125 0.6328 0.020 Uiso 1 1 calc R . .
C16 C -0.1175(11) 0.0450(8) 0.6876(3) 0.0141(13) Uani 1 1 d . . .
C17 C -0.1172(11) 0.0280(8) 0.7618(3) 0.0140(13) Uani 1 1 d . . .
C18 C 0.0355(12) 0.0688(8) 0.8054(3) 0.0166(14) Uani 1 1 d . . .
H18 H 0.1733 0.1224 0.7861 0.020 Uiso 1 1 calc R . .
C19 C -0.0190(13) 0.0291(9) 0.8774(4) 0.0214(15) Uani 1 1 d . . .
H19 H 0.0824 0.0566 0.9073 0.026 Uiso 1 1 calc R . .
C20 C -0.2213(13) -0.0504(9) 0.9059(4) 0.0227(16) Uani 1 1 d . . .
H20 H -0.2534 -0.0781 0.9549 0.027 Uiso 1 1 calc R . .
C21 C -0.3755(13) -0.0899(10) 0.8643(4) 0.0232(16) Uani 1 1 d . . .
H21 H -0.5136 -0.1425 0.8841 0.028 Uiso 1 1 calc R . .
C22 C -0.3216(12) -0.0500(9) 0.7929(4) 0.0192(14) Uani 1 1 d . . .
C24 C 0.7382(11) 1.0818(8) 0.2903(3) 0.0143(13) Uani 1 1 d . . .
C25 C 0.9334(11) 1.1767(8) 0.2645(4) 0.0157(13) Uani 1 1 d . . .
H25 H 1.0318 1.2000 0.2960 0.019 Uiso 1 1 calc R . .
C26 C 0.9852(11) 1.2357(8) 0.1962(3) 0.0134(13) Uani 1 1 d . . .
H26 H 1.1188 1.2981 0.1805 0.016 Uiso 1 1 calc R . .
C32 C 0.8376(11) 1.2036(8) 0.1479(3) 0.0152(13) Uani 1 1 d . . .
C27 C 0.8911(12) 1.2682(9) 0.0758(3) 0.0167(14) Uani 1 1 d . . .
H27 H 1.0257 1.3294 0.0604 0.020 Uiso 1 1 calc R . .
C28 C 0.7502(12) 1.2422(9) 0.0293(3) 0.0176(15) Uani 1 1 d . . .
H28 H 0.7858 1.2861 -0.0181 0.021 Uiso 1 1 calc R . .
C29 C 0.5512(12) 1.1497(9) 0.0521(3) 0.0177(14) Uani 1 1 d . . .
H29 H 0.4529 1.1320 0.0199 0.021 Uiso 1 1 calc R . .
C30 C 0.4993(12) 1.0859(9) 0.1197(3) 0.0169(14) Uani 1 1 d . . .
H30 H 0.3651 1.0233 0.1338 0.020 Uiso 1 1 calc R . .
C31 C 0.6396(11) 1.1101(8) 0.1700(3) 0.0141(14) Uani 1 1 d . . .
C23 C 0.5905(11) 1.0449(8) 0.2435(3) 0.0090(13) Uani 1 1 d U . .
C33 C 0.3986(11) 0.9390(8) 0.2651(3) 0.0132(12) Uani 1 1 d U . .
H33 H 0.3084 0.9211 0.2306 0.016 Uiso 1 1 calc R . .
C34 C 0.1338(11) 0.7590(9) 0.3405(3) 0.0139(13) Uani 1 1 d . . .
H34 H 0.0072 0.8213 0.3230 0.017 Uiso 1 1 calc R . .
C35 C 0.0813(11) 0.7242(8) 0.4205(3) 0.0139(13) Uani 1 1 d . . .
C36 C 0.1561(12) 0.5898(9) 0.3097(3) 0.0168(14) Uani 1 1 d . . .
H36A H 0.2408 0.5153 0.3393 0.020 Uiso 1 1 calc R . .
H36B H 0.0042 0.5417 0.3135 0.020 Uiso 1 1 calc R . .
C37 C 0.4635(12) 0.5176(9) 0.2162(4) 0.0197(15) Uani 1 1 d . . .
H37 H 0.5521 0.4641 0.2479 0.024 Uiso 1 1 calc R . .
C38 C 0.2678(11) 0.5893(8) 0.2349(3) 0.0151(13) Uani 1 1 d . . .
C39 C 0.1896(11) 0.6603(8) 0.1723(3) 0.0141(13) Uani 1 1 d . . .
C40 C 0.0061(12) 0.7476(9) 0.1568(3) 0.0164(14) Uani 1 1 d . . .
H40 H -0.1073 0.7744 0.1933 0.020 Uiso 1 1 calc R . .
C41 C -0.0138(13) 0.7968(10) 0.0876(4) 0.0221(16) Uani 1 1 d . . .
H41 H -0.1398 0.8594 0.0773 0.026 Uiso 1 1 calc R . .
C42 C 0.1491(13) 0.7557(9) 0.0325(4) 0.0223(16) Uani 1 1 d . . .
H42 H 0.1310 0.7885 -0.0145 0.027 Uiso 1 1 calc R . .
C43 C 0.3351(12) 0.6676(9) 0.0469(4) 0.0201(15) Uani 1 1 d . . .
H43 H 0.4478 0.6410 0.0102 0.024 Uiso 1 1 calc R . .
C44 C 0.3543(11) 0.6188(9) 0.1158(4) 0.0172(14) Uani 1 1 d . . .
O1W O 0.5501(9) 0.4759(7) 0.4012(3) 0.0239(12) Uani 1 1 d D . .
H1WA H 0.674(7) 0.519(11) 0.406(5) 0.036 Uiso 1 1 d D . .
H1WB H 0.459(10) 0.516(11) 0.432(4) 0.036 Uiso 1 1 d D . .
O2W O 0.8340(9) 0.1932(7) 0.4715(3) 0.0218(11) Uani 1 1 d D . .
H2WB H 0.965(5) 0.205(10) 0.479(5) 0.033 Uiso 1 1 d D . .
H2WA H 0.766(11) 0.274(7) 0.488(5) 0.033 Uiso 1 1 d D . .

loop_
_atom_site_aniso_label
_atom_site_aniso_U_11
_atom_site_aniso_U_22
_atom_site_aniso_U_33
_atom_site_aniso_U_23
_atom_site_aniso_U_13
_atom_site_aniso_U_12
Cu1 0.0149(4) 0.0129(4) 0.0042(4) 0.0010(3) 0.0012(3) 0.0015(3)
Cu2 0.0174(4) 0.0127(4) 0.0047(4) 0.0015(3) -0.0016(3) -0.0002(3)
O1 0.017(2) 0.015(2) 0.008(2) -0.0001(17) 0.0023(17) 0.0025(19)
O2 0.014(2) 0.021(3) 0.011(2) -0.0003(18) -0.0002(18) 0.0023(19)
O3 0.018(2) 0.021(3) 0.017(2) -0.0003(19) 0.0008(19) 0.001(2)
O4 0.019(2) 0.019(3) 0.010(2) 0.0005(18) -0.0035(19) -0.002(2)
O5 0.023(3) 0.022(3) 0.008(2) -0.0055(18) -0.0016(19) 0.000(2)
O6 0.022(3) 0.016(2) 0.007(2) 0.0011(17) 0.0017(18) -0.002(2)
O7 0.024(3) 0.018(3) 0.013(2) 0.0020(19) -0.007(2) 0.001(2)
O8 0.017(2) 0.021(3) 0.025(3) -0.003(2) -0.003(2) 0.001(2)
N1 0.016(2) 0.010(2) 0.011(2) -0.0001(18) -0.0048(19) 0.001(2)
N2 0.024(3) 0.020(3) 0.015(3) 0.004(2) -0.007(2) -0.003(2)
N3 0.017(3) 0.016(3) 0.005(2) -0.001(2) 0.000(2) 0.002(2)
N4 0.019(3) 0.021(3) 0.010(3) -0.002(2) 0.001(2) 0.007(2)
C2 0.017(3) 0.014(3) 0.008(3) 0.000(2) 0.000(2) -0.008(3)
C3 0.019(3) 0.006(3) 0.012(3) -0.003(2) -0.007(3) 0.002(2)
C4 0.012(3) 0.013(3) 0.022(3) -0.006(3) -0.005(3) 0.005(3)
C10 0.018(3) 0.019(3) 0.009(3) -0.004(2) 0.005(2) -0.001(3)
C5 0.017(3) 0.021(4) 0.017(3) -0.006(3) 0.003(3) 0.004(3)
C6 0.027(4) 0.023(4) 0.005(3) 0.000(2) 0.003(3) -0.005(3)
C7 0.022(4) 0.021(4) 0.018(3) 0.004(3) -0.004(3) 0.000(3)
C8 0.026(4) 0.017(3) 0.009(3) -0.003(2) 0.002(3) 0.001(3)
C9 0.016(3) 0.009(3) 0.016(3) 0.001(2) -0.001(2) -0.001(2)
C1 0.017(3) 0.010(3) 0.008(3) -0.002(2) -0.002(2) 0.000(2)
C11 0.018(3) 0.011(3) 0.008(3) 0.003(2) -0.002(2) 0.001(2)
C12 0.009(3) 0.022(3) 0.004(3) -0.001(2) -0.002(2) 0.005(3)
C13 0.014(3) 0.015(3) 0.010(3) -0.004(2) -0.002(2) 0.003(3)
C14 0.020(3) 0.021(4) 0.009(3) -0.002(2) -0.001(3) 0.004(3)
C15 0.023(4) 0.013(3) 0.014(3) 0.004(2) -0.004(3) -0.001(3)
C16 0.019(3) 0.014(3) 0.010(3) 0.000(2) -0.007(2) 0.007(3)
C17 0.016(3) 0.012(3) 0.012(3) 0.001(2) 0.001(2) 0.005(3)
C18 0.023(3) 0.013(3) 0.013(3) 0.000(2) -0.001(3) 0.002(3)
C19 0.029(4) 0.023(4) 0.014(3) -0.003(3) -0.009(3) 0.008(3)
C20 0.032(4) 0.020(4) 0.015(3) 0.002(3) 0.000(3) 0.007(3)
C21 0.027(4) 0.020(4) 0.018(4) 0.000(3) 0.007(3) 0.002(3)
C22 0.024(4) 0.016(3) 0.018(3) -0.002(3) -0.003(3) -0.001(3)
C24 0.013(3) 0.014(3) 0.015(3) 0.001(2) 0.000(2) 0.004(2)
C25 0.015(3) 0.015(3) 0.017(3) -0.003(2) -0.002(3) 0.008(3)
C26 0.010(3) 0.013(3) 0.014(3) -0.001(2) 0.006(2) 0.002(2)
C32 0.021(3) 0.010(3) 0.013(3) 0.001(2) 0.004(3) 0.006(3)
C27 0.020(3) 0.017(3) 0.011(3) -0.001(2) 0.007(3) 0.003(3)
C28 0.026(4) 0.015(3) 0.009(3) 0.002(2) 0.003(3) 0.003(3)
C29 0.026(4) 0.025(4) 0.003(3) -0.004(2) -0.001(2) -0.001(3)
C30 0.017(3) 0.015(3) 0.018(3) -0.002(3) -0.001(3) 0.002(3)
C31 0.021(3) 0.012(3) 0.008(3) -0.002(2) 0.001(2) 0.006(3)
C23 0.0098(19) 0.011(2) 0.006(2) 0.0017(16) -0.0003(16) 0.0007(16)
C33 0.015(2) 0.014(2) 0.0116(19) -0.0018(16) -0.0021(16) 0.0011(16)
C34 0.013(3) 0.020(4) 0.008(3) -0.002(2) 0.001(2) 0.003(3)
C35 0.012(3) 0.016(3) 0.010(3) 0.003(2) 0.005(2) 0.004(2)
C36 0.023(4) 0.017(3) 0.009(3) 0.001(2) -0.001(3) -0.002(3)
C37 0.028(4) 0.018(4) 0.014(3) -0.002(3) -0.006(3) 0.001(3)
C38 0.018(3) 0.016(3) 0.011(3) -0.004(2) -0.001(2) -0.002(3)
C39 0.020(3) 0.014(3) 0.009(3) -0.004(2) -0.001(2) -0.001(3)
C40 0.022(3) 0.018(3) 0.010(3) -0.005(2) -0.002(3) 0.003(3)
C41 0.024(4) 0.023(4) 0.020(4) -0.001(3) -0.006(3) 0.010(3)
C42 0.036(4) 0.022(4) 0.009(3) 0.000(3) -0.004(3) 0.005(3)
C43 0.028(4) 0.015(3) 0.014(3) -0.005(3) 0.007(3) 0.004(3)
C44 0.018(3) 0.016(3) 0.016(3) -0.007(3) 0.005(3) 0.001(3)
O1W 0.020(3) 0.038(3) 0.012(2) -0.004(2) 0.003(2) -0.005(2)
O2W 0.019(2) 0.025(3) 0.020(3) -0.001(2) -0.001(2) 0.001(2)

loop_
_atom_type_symbol
_atom_type_description
_atom_type_scat_dispersion_real
_atom_type_scat_dispersion_imag
_atom_type_scat_source
C C 0.0033 0.0016 'International Tables Vol C Tables 4.2.6.8 and 6.1.1.4'
H H 0.0000 0.0000 'International Tables Vol C Tables 4.2.6.8 and 6.1.1.4'
N N 0.0061 0.0033 'International Tables Vol C Tables 4.2.6.8 and 6.1.1.4'
O O 0.0106 0.0060 'International Tables Vol C Tables 4.2.6.8 and 6.1.1.4'
Cu Cu 0.3201 1.2651 'International Tables Vol C Tables 4.2.6.8 and 6.1.1.4'

loop_
_geom_angle_atom_site_label_1
_geom_angle_atom_site_label_2
_geom_angle_atom_site_label_3
_geom_angle
_geom_angle_site_symmetry_1
_geom_angle_site_symmetry_3
_geom_angle_publ_flag
O1 Cu1 N1 92.9(2) . . ?
O1 Cu1 O2 169.7(2) . . ?
N1 Cu1 O2 84.7(2) . . ?
O1 Cu1 O6 90.9(2) . . ?
N1 Cu1 O6 171.8(2) . . ?
O2 Cu1 O6 92.8(2) . . ?
O4 Cu2 N3 94.7(2) . . ?
O4 Cu2 O5 177.4(2) . . ?
N3 Cu2 O5 83.6(2) . . ?
O4 Cu2 O7 91.2(2) . . ?
N3 Cu2 O7 166.7(2) . . ?
O5 Cu2 O7 90.1(2) . . ?
O4 Cu2 O8 86.2(2) . . ?
N3 Cu2 O8 93.9(2) . . ?
O5 Cu2 O8 95.8(2) . . ?
O7 Cu2 O8 98.4(2) . . ?
C2 O1 Cu1 127.0(4) . . ?
C13 O2 Cu1 115.6(4) . . ?
C24 O4 Cu2 125.7(4) . . ?
C35 O5 Cu2 114.4(4) . . ?
C35 O6 Cu1 114.3(4) . . ?
C11 N1 C12 119.7(5) . . ?
C11 N1 Cu1 126.7(5) . . ?
C12 N1 Cu1 113.2(4) . . ?
C15 N2 C22 109.0(6) . . ?
C33 N3 C34 119.4(6) . . ?
C33 N3 Cu2 123.8(5) . . ?
C34 N3 Cu2 115.7(4) . . ?
C44 N4 C37 108.1(5) . . ?
O1 C2 C1 125.4(6) . . ?
O1 C2 C3 115.9(6) . . ?
C1 C2 C3 118.7(6) . . ?
C4 C3 C2 121.5(6) . . ?
C3 C4 C10 121.4(6) . . ?
C9 C10 C4 119.5(6) . . ?
C9 C10 C5 120.1(6) . . ?
C4 C10 C5 120.4(6) . . ?
C6 C5 C10 120.2(6) . . ?
C5 C6 C7 119.9(6) . . ?
C8 C7 C6 121.2(6) . . ?
C7 C8 C9 121.1(6) . . ?
C8 C9 C10 117.5(6) . . ?
C8 C9 C1 123.8(6) . . ?
C10 C9 C1 118.6(6) . . ?
C2 C1 C11 120.6(6) . . ?
C2 C1 C9 120.0(6) . . ?
C11 C1 C9 119.4(5) . . ?
N1 C11 C1 126.3(6) . . ?
N1 C12 C13 109.0(5) . . ?
N1 C12 C14 111.8(5) . . ?
C13 C12 C14 105.9(5) . . ?
O3 C13 O2 124.8(6) . . ?
O3 C13 C12 118.8(6) . . ?
O2 C13 C12 116.4(5) . . ?
C16 C14 C12 115.0(5) . . ?
C16 C15 N2 110.3(6) . . ?
C15 C16 C17 106.8(6) . . ?
C15 C16 C14 125.2(6) . . ?
C17 C16 C14 128.0(6) . . ?
C18 C17 C22 118.6(6) . . ?
C18 C17 C16 134.5(6) . . ?
C22 C17 C16 106.9(6) . . ?
C19 C18 C17 118.9(7) . . ?
C18 C19 C20 120.7(7) . . ?
C21 C20 C19 121.6(7) . . ?
C20 C21 C22 117.7(7) . . ?
N2 C22 C21 130.5(7) . . ?
N2 C22 C17 106.9(6) . . ?
C21 C22 C17 122.6(7) . . ?
O4 C24 C25 116.0(6) . . ?
O4 C24 C23 124.6(6) . . ?
C25 C24 C23 119.4(6) . . ?
C26 C25 C24 122.3(7) . . ?
C25 C26 C32 119.8(6) . . ?
C31 C32 C26 121.0(6) . . ?
C31 C32 C27 119.2(7) . . ?
C26 C32 C27 119.7(6) . . ?
C28 C27 C32 120.6(7) . . ?
C27 C28 C29 119.7(6) . . ?
C30 C29 C28 120.6(7) . . ?
C29 C30 C31 121.8(7) . . ?
C32 C31 C30 118.1(6) . . ?
C32 C31 C23 118.0(6) . . ?
C30 C31 C23 124.0(6) . . ?
C24 C23 C33 122.2(6) . . ?
C24 C23 C31 119.5(6) . . ?
C33 C23 C31 118.3(6) . . ?
N3 C33 C23 126.5(6) . . ?
N3 C34 C35 105.2(6) . . ?
N3 C34 C36 116.2(5) . . ?
C35 C34 C36 107.5(5) . . ?
O5 C35 O6 123.3(6) . . ?
O5 C35 C34 120.6(6) . . ?
O6 C35 C34 116.1(6) . . ?
C38 C36 C34 117.2(5) . . ?
C38 C37 N4 110.7(6) . . ?
C37 C38 C39 108.0(6) . . ?
C37 C38 C36 123.6(6) . . ?
C39 C38 C36 128.5(6) . . ?
C40 C39 C44 118.4(6) . . ?
C40 C39 C38 136.1(6) . . ?
C44 C39 C38 105.5(6) . . ?
C39 C40 C41 119.8(6) . . ?
C40 C41 C42 121.3(7) . . ?
C43 C42 C41 119.8(6) . . ?
C42 C43 C44 118.7(6) . . ?
N4 C44 C43 130.3(6) . . ?
N4 C44 C39 107.7(6) . . ?
C43 C44 C39 121.9(6) . . ?

loop_
_geom_bond_atom_site_label_1
_geom_bond_atom_site_label_2
_geom_bond_distance
_geom_bond_site_symmetry_2
_geom_bond_publ_flag
Cu1 O1 1.889(5) . ?
Cu1 N1 1.908(5) . ?
Cu1 O2 1.951(5) . ?
Cu1 O6 1.965(5) . ?
Cu2 O4 1.897(5) . ?
Cu2 N3 1.919(6) . ?
Cu2 O5 1.962(5) . ?
Cu2 O7 1.979(5) . ?
Cu2 O8 2.305(5) . ?
O1 C2 1.310(7) . ?
O2 C13 1.288(8) . ?
O3 C13 1.225(8) . ?
O4 C24 1.324(8) . ?
O5 C35 1.242(9) . ?
O6 C35 1.273(8) . ?
N1 C11 1.278(8) . ?
N1 C12 1.480(8) . ?
N2 C15 1.372(9) . ?
N2 C22 1.385(10) . ?
N3 C33 1.300(8) . ?
N3 C34 1.476(9) . ?
N4 C44 1.376(9) . ?
N4 C37 1.387(9) . ?
C2 C1 1.418(9) . ?
C2 C3 1.436(9) . ?
C3 C4 1.356(9) . ?
C4 C10 1.434(9) . ?
C10 C9 1.422(9) . ?
C10 C5 1.438(9) . ?
C5 C6 1.354(10) . ?
C6 C7 1.420(10) . ?
C7 C8 1.362(9) . ?
C8 C9 1.422(9) . ?
C9 C1 1.462(9) . ?
C1 C11 1.418(9) . ?
C12 C13 1.523(8) . ?
C12 C14 1.556(10) . ?
C14 C16 1.497(9) . ?
C15 C16 1.355(10) . ?
C16 C17 1.439(9) . ?
C17 C18 1.407(10) . ?
C17 C22 1.415(10) . ?
C18 C19 1.396(9) . ?
C19 C20 1.398(11) . ?
C20 C21 1.382(12) . ?
C21 C22 1.386(10) . ?
C24 C25 1.412(10) . ?
C24 C23 1.423(10) . ?
C25 C26 1.359(9) . ?
C26 C32 1.434(10) . ?
C32 C31 1.410(10) . ?
C32 C27 1.439(9) . ?
C27 C28 1.366(11) . ?
C28 C29 1.412(10) . ?
C29 C30 1.357(9) . ?
C30 C31 1.417(10) . ?
C31 C23 1.463(9) . ?
C23 C33 1.435(9) . ?
C34 C35 1.541(9) . ?
C34 C36 1.552(10) . ?
C36 C38 1.510(9) . ?
C37 C38 1.333(10) . ?
C38 C39 1.440(9) . ?
C39 C40 1.371(10) . ?
C39 C44 1.433(9) . ?
C40 C41 1.390(10) . ?
C41 C42 1.408(10) . ?
C42 C43 1.380(11) . ?
C43 C44 1.384(10) . ?

loop_
_geom_hbond_atom_site_label_D
_geom_hbond_atom_site_label_H
_geom_hbond_atom_site_label_A
_geom_hbond_distance_DH
_geom_hbond_distance_HA
_geom_hbond_distance_DA
_geom_hbond_angle_DHA
_geom_hbond_site_symmetry_A
O2W H2WA O3 0.84(2) 2.09(7) 2.709(7) 131(8) .
O2W H2WB O8 0.84(2) 2.22(6) 2.832(7) 130(7) 1_645
O1W H1WB O2 0.84(2) 2.06(6) 2.751(7) 140(8) .
O1W H1WA O6 0.84(2) 2.01(3) 2.829(8) 164(8) 1_655
O8 H8WA O1W 0.83(2) 2.14(4) 2.917(8) 156(9) 1_565
O7 H7WB O6 0.85(2) 2.65(7) 3.305(7) 134(7) 1_655
O7 H7WB O1 0.85(2) 1.87(4) 2.654(7) 153(8) 1_655
O7 H7WA O2W 0.86(2) 1.92(4) 2.703(8) 150(7) 1_565
